data_4330795
loop_
_publ_author_name
'Weixu Feng'
'Yao Zhang'
'Zhao Zhang'
'Xingqiang L\"u'
'Han Liu'
'Guoxiang Shi'
'Dan Zou'
'Jirong Song'
'Daidi Fan'
'Wai-Kwok Wong'
'Richard A. Jones'

_publ_contact_author_address
;
Shaanxi Key Engineering Center of Bio-materials
Shaanxi Key Laboratory of Physico-inorganic Chemistry
Northwest University
Xi'an 
710069
China
;
_publ_contact_author_email lvxq@nwu.edu.cn
_publ_contact_author_name 'Xingqiang Lu'
_publ_section_title
;
 Anion-Induced Self-Assembly of Luminescent and Magnetic Homoleptic Cyclic
 Tetranuclear Ln4(Salen)4 and Ln4(Salen)2 Complexes (Ln = Nd, Yb, Er, or
 Gd)
;
_journal_name_full 'Inorganic Chemistry'
_journal_page_first 11377
_journal_page_last 11386
_journal_paper_doi 10.1021/ic300918c
_journal_volume 51
_journal_year 2012
_chemical_formula_sum 'C56 H68 N4 O22 Yb4'
_chemical_formula_weight 1841.30
_chemical_name_systematic
; 
 ? 
;
_space_group_IT_number 2
_symmetry_cell_setting triclinic
_symmetry_space_group_name_Hall '-P 1'
_symmetry_space_group_name_H-M 'P -1'
_atom_sites_solution_hydrogens geom
_atom_sites_solution_primary direct
_atom_sites_solution_secondary difmap
_audit_creation_method SHELXL-97
_cell_angle_alpha 104.541(4)
_cell_angle_beta 91.386(4)
_cell_angle_gamma 95.173(3)
_cell_formula_units_Z 1
_cell_length_a 11.833(2)
_cell_length_b 12.133(2)
_cell_length_c 12.696(3)
_cell_measurement_reflns_used 1645
_cell_measurement_temperature 296(2)
_cell_measurement_theta_max 22.07
_cell_measurement_theta_min 2.45
_cell_volume 1755.1(6)
_computing_structure_refinement 'SHELXL-97 (Sheldrick, 1997)'
_computing_structure_solution 'SHELXS-97 (Sheldrick, 1990)'
_diffrn_ambient_temperature 296(2)
_diffrn_measured_fraction_theta_full 0.967
_diffrn_measured_fraction_theta_max 0.967
_diffrn_measurement_device_type 'Bruker Smart CCD'
_diffrn_measurement_method '\f and \w scans'
_diffrn_radiation_monochromator graphite
_diffrn_radiation_source 'fine-focus sealed tube'
_diffrn_radiation_type MoK\a
_diffrn_radiation_wavelength 0.71073
_diffrn_reflns_av_R_equivalents 0.0491
_diffrn_reflns_av_sigmaI/netI 0.1104
_diffrn_reflns_limit_h_max 14
_diffrn_reflns_limit_h_min -14
_diffrn_reflns_limit_k_max 15
_diffrn_reflns_limit_k_min -14
_diffrn_reflns_limit_l_max 15
_diffrn_reflns_limit_l_min -6
_diffrn_reflns_number 9401
_diffrn_reflns_theta_full 26.09
_diffrn_reflns_theta_max 26.09
_diffrn_reflns_theta_min 1.66
_exptl_absorpt_coefficient_mu 5.349
_exptl_crystal_colour yellow
_exptl_crystal_density_diffrn 1.742
_exptl_crystal_description block
_exptl_crystal_F_000 888
_exptl_crystal_size_max 0.27
_exptl_crystal_size_mid 0.24
_exptl_crystal_size_min 0.20
_refine_diff_density_max 3.992
_refine_diff_density_min -2.250
_refine_diff_density_rms 0.533
_refine_ls_extinction_coef 0.0124(11)
_refine_ls_extinction_expression Fc^*^=kFc[1+0.001xFc^2^\l^3^/sin(2\q)]^-1/4^
_refine_ls_extinction_method SHELXL
_refine_ls_goodness_of_fit_ref 1.031
_refine_ls_hydrogen_treatment mixed
_refine_ls_matrix_type full
_refine_ls_number_parameters 389
_refine_ls_number_reflns 6734
_refine_ls_number_restraints 0
_refine_ls_restrained_S_all 1.031
_refine_ls_R_factor_all 0.1224
_refine_ls_R_factor_gt 0.0766
_refine_ls_shift/su_max 0.000
_refine_ls_shift/su_mean 0.000
_refine_ls_structure_factor_coef Fsqd
_refine_ls_weighting_details 'calc w=1/[\s^2^(Fo^2^)+(0.1504P)^2^+0.0000P] where P=(Fo^2^+2Fc^2^)/3'
_refine_ls_weighting_scheme calc
_refine_ls_wR_factor_gt 0.2116
_refine_ls_wR_factor_ref 0.2523
_reflns_number_gt 4207
_reflns_number_total 6734
_reflns_threshold_expression >2sigma(I)
_cod_data_source_file ic300918c_si_002_3.cif
_cod_data_source_block 6
_cod_original_cell_volume 1755.2(6)
_cod_database_code 4330795

loop_
_symmetry_equiv_pos_as_xyz
'x, y, z'
'-x, -y, -z'

loop_
_atom_site_label
_atom_site_type_symbol
_atom_site_fract_x
_atom_site_fract_y
_atom_site_fract_z
_atom_site_U_iso_or_equiv
_atom_site_adp_type
_atom_site_occupancy
_atom_site_symmetry_multiplicity
_atom_site_calc_flag
_atom_site_refinement_flags
Yb1 Yb 0.85796(6) 0.10680(6) 0.19709(6) 0.0367(3) Uani 1 1 d .
Yb2 Yb 0.94987(6) -0.14308(6) 0.01822(6) 0.0376(3) Uani 1 1 d .
C1 C 0.9327(18) 0.1840(19) -0.2634(16) 0.063(6) Uani 1 1 d .
H1A H 0.8674 0.2078 -0.2947 0.095 Uiso 1 1 calc R
H1B H 0.9426 0.1065 -0.3009 0.095 Uiso 1 1 calc R
H1C H 0.9990 0.2331 -0.2701 0.095 Uiso 1 1 calc R
C2 C 0.8236(14) 0.2442(16) -0.1054(14) 0.045(4) Uani 1 1 d .
C3 C 0.7567(18) 0.3015(19) -0.1583(16) 0.064(6) Uani 1 1 d .
H3A H 0.7754 0.3091 -0.2270 0.076 Uiso 1 1 calc R
C4 C 0.6670(17) 0.3460(19) -0.1142(17) 0.063(6) Uani 1 1 d .
H4A H 0.6202 0.3801 -0.1539 0.076 Uiso 1 1 calc R
C5 C 0.6411(17) 0.3429(16) -0.0094(15) 0.053(5) Uani 1 1 d .
H5A H 0.5782 0.3766 0.0218 0.063 Uiso 1 1 calc R
C6 C 0.7099(15) 0.2886(16) 0.0502(15) 0.046(4) Uani 1 1 d .
C7 C 0.8026(14) 0.2316(15) 0.0008(14) 0.041(4) Uani 1 1 d .
C8 C 0.6764(16) 0.2871(16) 0.1597(15) 0.051(5) Uani 1 1 d .
H8A H 0.6122 0.3240 0.1818 0.061 Uiso 1 1 calc R
C9 C 0.667(2) 0.2610(17) 0.3349(16) 0.063(6) Uani 1 1 d .
H9A H 0.5866 0.2307 0.3200 0.075 Uiso 1 1 calc R
C10 C 0.668(2) 0.3852(18) 0.3956(15) 0.064(6) Uani 1 1 d .
H10A H 0.6291 0.4263 0.3518 0.076 Uiso 1 1 calc R
H10B H 0.7461 0.4197 0.4101 0.076 Uiso 1 1 calc R
C11 C 0.610(3) 0.393(2) 0.5028(18) 0.095(10) Uani 1 1 d .
H11A H 0.6202 0.4721 0.5461 0.114 Uiso 1 1 calc R
H11B H 0.5288 0.3728 0.4871 0.114 Uiso 1 1 calc R
C12 C 0.652(2) 0.320(2) 0.5664(19) 0.079(7) Uani 1 1 d .
H12A H 0.6047 0.3235 0.6283 0.094 Uiso 1 1 calc R
H12B H 0.7281 0.3517 0.5949 0.094 Uiso 1 1 calc R
C13 C 0.6564(19) 0.1946(19) 0.5073(15) 0.061(6) Uani 1 1 d .
H13A H 0.6962 0.1558 0.5528 0.074 Uiso 1 1 calc R
H13B H 0.5801 0.1566 0.4898 0.074 Uiso 1 1 calc R
C14 C 0.7190(17) 0.1916(18) 0.4032(17) 0.056(5) Uani 1 1 d .
C15 C 0.6912(14) -0.012(2) 0.3582(19) 0.061(6) Uani 1 1 d .
H15A H 0.6522 -0.0036 0.4221 0.073 Uiso 1 1 calc R
C16 C 0.7004(13) -0.1313(15) 0.2948(14) 0.038(4) Uani 1 1 d .
C17 C 0.6297(17) -0.2137(16) 0.3230(17) 0.057(5) Uani 1 1 d .
H17A H 0.5787 -0.1922 0.3772 0.068 Uiso 1 1 calc R
C18 C 0.6328(19) -0.3303(18) 0.272(2) 0.068(6) Uani 1 1 d .
H18A H 0.5842 -0.3851 0.2921 0.082 Uiso 1 1 calc R
C19 C 0.7081(17) -0.3636(17) 0.191(2) 0.067(6) Uani 1 1 d .
H19A H 0.7105 -0.4400 0.1546 0.080 Uiso 1 1 calc R
C20 C 0.7827(13) -0.2740(19) 0.1655(16) 0.049(5) Uani 1 1 d .
C21 C 0.7776(13) -0.1645(14) 0.2154(13) 0.033(4) Uani 1 1 d .
C22 C 0.880(2) -0.4219(19) 0.046(2) 0.091(9) Uani 1 1 d .
H22A H 0.8342 -0.4669 0.0848 0.137 Uiso 1 1 calc R
H22B H 0.9584 -0.4305 0.0577 0.137 Uiso 1 1 calc R
H22C H 0.8589 -0.4475 -0.0303 0.137 Uiso 1 1 calc R
C23 C 0.6935(14) -0.072(2) 0.0118(18) 0.056(5) Uani 1 1 d .
C24 C 0.575(2) -0.140(2) -0.019(3) 0.113(11) Uani 1 1 d .
H24A H 0.5812 -0.2066 -0.0766 0.170 Uiso 1 1 calc R
H24B H 0.5242 -0.0920 -0.0422 0.170 Uiso 1 1 calc R
H24C H 0.5459 -0.1616 0.0437 0.170 Uiso 1 1 calc R
C25 C 1.0403(18) 0.3350(18) 0.212(2) 0.064(6) Uani 1 1 d .
C26 C 1.081(3) 0.450(2) 0.274(2) 0.099(9) Uani 1 1 d .
H26A H 1.1369 0.4832 0.2344 0.148 Uiso 1 1 calc R
H26B H 1.1147 0.4474 0.3430 0.148 Uiso 1 1 calc R
H26C H 1.0186 0.4966 0.2867 0.148 Uiso 1 1 calc R
C27 C 1.066(2) 0.113(2) 0.3674(16) 0.065(6) Uani 1 1 d .
C28 C 1.106(2) 0.131(4) 0.481(3) 0.169(19) Uani 1 1 d .
H28A H 1.0435 0.1448 0.5273 0.254 Uiso 1 1 calc R
H28B H 1.1620 0.1965 0.4998 0.254 Uiso 1 1 calc R
H28C H 1.1396 0.0648 0.4896 0.254 Uiso 1 1 calc R
N1 N 0.7198(11) 0.2445(12) 0.2276(11) 0.037(3) Uani 1 1 d .
N2 N 0.7305(12) 0.0782(13) 0.3348(12) 0.042(4) Uani 1 1 d .
O1 O 0.9164(10) 0.1908(11) -0.1492(10) 0.049(3) Uani 1 1 d .
O2 O 0.8695(10) 0.1768(9) 0.0436(9) 0.040(3) Uani 1 1 d .
O3 O 0.8531(10) -0.0887(11) 0.1821(10) 0.046(3) Uani 1 1 d .
O4 O 0.8604(11) -0.3030(10) 0.0854(11) 0.055(3) Uani 1 1 d .
O5 O 1.0115(9) 0.0411(9) 0.1074(9) 0.035(2) Uani 1 1 d .
O6 O 0.6994(10) 0.0207(12) 0.0874(12) 0.057(3) Uani 1 1 d .
O7 O 0.7738(10) -0.1225(12) -0.0335(11) 0.057(3) Uani 1 1 d .
O8 O 0.9650(12) 0.2809(11) 0.2572(10) 0.055(3) Uani 1 1 d .
O9 O 1.0795(11) 0.2986(11) 0.1254(11) 0.052(3) Uani 1 1 d .
O10 O 0.9681(11) 0.1055(12) 0.3482(10) 0.058(4) Uani 1 1 d .
O11 O 1.1397(13) 0.0943(17) 0.2977(13) 0.091(6) Uani 1 1 d .

loop_
_atom_site_aniso_label
_atom_site_aniso_U_11
_atom_site_aniso_U_22
_atom_site_aniso_U_33
_atom_site_aniso_U_23
_atom_site_aniso_U_13
_atom_site_aniso_U_12
Yb1 0.0335(5) 0.0417(5) 0.0382(5) 0.0140(3) 0.0069(3) 0.0090(3)
Yb2 0.0342(5) 0.0402(5) 0.0415(5) 0.0143(4) 0.0075(3) 0.0068(3)
C1 0.070(14) 0.082(16) 0.051(12) 0.033(11) 0.027(10) 0.026(12)
C2 0.036(10) 0.056(12) 0.044(10) 0.018(9) 0.006(8) 0.005(8)
C3 0.067(14) 0.094(17) 0.046(12) 0.035(11) 0.009(10) 0.040(12)
C4 0.062(13) 0.086(16) 0.060(13) 0.041(12) 0.013(10) 0.035(12)
C5 0.065(13) 0.047(11) 0.053(12) 0.020(9) 0.005(10) 0.024(9)
C6 0.045(11) 0.045(11) 0.048(11) 0.008(9) 0.009(8) 0.006(8)
C7 0.032(9) 0.041(10) 0.046(10) 0.006(8) -0.006(7) -0.001(7)
C8 0.051(11) 0.055(12) 0.053(12) 0.015(10) 0.025(9) 0.025(9)
C9 0.097(17) 0.051(13) 0.055(13) 0.026(10) 0.033(12) 0.046(12)
C10 0.096(17) 0.059(14) 0.043(12) 0.022(10) 0.005(11) 0.020(12)
C11 0.15(3) 0.10(2) 0.045(13) 0.011(13) 0.016(15) 0.077(19)
C12 0.071(16) 0.11(2) 0.067(15) 0.041(15) 0.035(12) 0.039(15)
C13 0.075(15) 0.076(15) 0.035(10) 0.003(10) 0.020(9) 0.046(12)
C14 0.049(11) 0.069(14) 0.055(12) 0.028(11) 0.017(9) -0.001(10)
C15 0.020(9) 0.093(17) 0.088(16) 0.050(14) 0.020(9) 0.015(9)
C16 0.021(8) 0.046(11) 0.050(10) 0.015(8) 0.022(7) 0.009(7)
C17 0.060(13) 0.048(12) 0.075(14) 0.028(11) 0.043(11) 0.026(10)
C18 0.062(14) 0.051(13) 0.095(18) 0.028(12) 0.024(12) -0.011(11)
C19 0.053(13) 0.035(11) 0.111(19) 0.008(11) 0.034(12) 0.015(9)
C20 0.020(8) 0.084(15) 0.056(12) 0.035(11) 0.027(8) 0.018(9)
C21 0.026(8) 0.032(9) 0.032(9) -0.005(7) -0.012(6) 0.005(7)
C22 0.13(3) 0.061(16) 0.095(19) 0.033(14) 0.065(18) 0.049(16)
C23 0.021(9) 0.079(16) 0.068(14) 0.019(12) 0.000(9) 0.006(9)
C24 0.050(15) 0.08(2) 0.18(3) -0.013(19) -0.025(17) -0.008(13)
C25 0.054(13) 0.054(14) 0.085(17) 0.022(13) 0.011(12) -0.002(10)
C26 0.13(3) 0.056(16) 0.10(2) 0.004(14) 0.015(18) -0.011(16)
C27 0.071(16) 0.091(18) 0.036(11) 0.016(11) -0.002(11) 0.025(13)
C28 0.052(18) 0.34(6) 0.11(3) 0.05(3) -0.017(17) 0.01(3)
N1 0.038(8) 0.043(8) 0.033(7) 0.009(6) 0.008(6) 0.014(6)
N2 0.040(8) 0.045(9) 0.049(9) 0.016(7) 0.021(7) 0.020(7)
O1 0.042(7) 0.070(9) 0.045(7) 0.031(7) 0.005(6) 0.014(6)
O2 0.044(7) 0.037(7) 0.040(7) 0.010(5) 0.000(5) 0.011(5)
O3 0.047(7) 0.052(8) 0.046(7) 0.019(6) 0.011(6) 0.015(6)
O4 0.059(8) 0.032(7) 0.075(10) 0.013(6) 0.024(7) 0.012(6)
O5 0.032(6) 0.035(6) 0.036(6) 0.006(5) 0.005(5) 0.007(5)
O6 0.039(7) 0.055(9) 0.074(10) 0.013(8) -0.008(7) 0.008(6)
O7 0.034(7) 0.081(10) 0.057(8) 0.018(7) 0.001(6) 0.012(7)
O8 0.069(9) 0.052(8) 0.040(7) 0.008(6) 0.004(6) -0.006(7)
O9 0.048(8) 0.057(9) 0.048(8) 0.005(7) 0.015(6) 0.006(6)
O10 0.049(8) 0.087(11) 0.048(8) 0.033(7) -0.002(6) 0.016(7)
O11 0.048(9) 0.159(18) 0.063(10) 0.019(11) 0.001(8) 0.020(10)

loop_
_atom_type_symbol
_atom_type_description
_atom_type_scat_dispersion_real
_atom_type_scat_dispersion_imag
_atom_type_scat_source
C C 0.0033 0.0016 'International Tables Vol C Tables 4.2.6.8 and 6.1.1.4'
H H 0.0000 0.0000 'International Tables Vol C Tables 4.2.6.8 and 6.1.1.4'
N N 0.0061 0.0033 'International Tables Vol C Tables 4.2.6.8 and 6.1.1.4'
O O 0.0106 0.0060 'International Tables Vol C Tables 4.2.6.8 and 6.1.1.4'
Yb Yb -0.3850 5.5486 'International Tables Vol C Tables 4.2.6.8 and 6.1.1.4'

loop_
_geom_angle_atom_site_label_1
_geom_angle_atom_site_label_2
_geom_angle_atom_site_label_3
_geom_angle
_geom_angle_site_symmetry_1
_geom_angle_site_symmetry_3
O5 Yb1 O10 83.1(4) . .
O5 Yb1 O6 106.9(4) . .
O10 Yb1 O6 145.0(5) . .
O5 Yb1 O8 87.2(4) . .
O10 Yb1 O8 70.8(5) . .
O6 Yb1 O8 141.3(5) . .
O5 Yb1 O2 72.2(4) . .
O10 Yb1 O2 139.4(4) . .
O6 Yb1 O2 74.5(4) . .
O8 Yb1 O2 76.1(4) . .
O5 Yb1 O3 71.5(4) . .
O10 Yb1 O3 78.9(5) . .
O6 Yb1 O3 73.2(4) . .
O8 Yb1 O3 144.9(5) . .
O2 Yb1 O3 120.6(4) . .
O5 Yb1 N2 143.3(4) . .
O10 Yb1 N2 72.9(5) . .
O6 Yb1 N2 80.5(5) . .
O8 Yb1 N2 109.7(5) . .
O2 Yb1 N2 142.3(4) . .
O3 Yb1 N2 76.9(5) . .
O5 Yb1 N1 148.1(4) . .
O10 Yb1 N1 115.1(5) . .
O6 Yb1 N1 73.8(5) . .
O8 Yb1 N1 75.8(5) . .
O2 Yb1 N1 77.6(4) . .
O3 Yb1 N1 135.2(4) . .
N2 Yb1 N1 68.5(5) . .
O5 Yb1 C14 154.9(5) . .
O10 Yb1 C14 71.8(5) . .
O6 Yb1 C14 94.0(5) . .
O8 Yb1 C14 84.8(5) . .
O2 Yb1 C14 128.2(5) . .
O3 Yb1 C14 102.6(5) . .
N2 Yb1 C14 26.6(5) . .
N1 Yb1 C14 51.0(5) . .
O5 Yb1 Yb2 38.3(3) . .
O10 Yb1 Yb2 97.4(4) . .
O6 Yb1 Yb2 74.9(3) . .
O8 Yb1 Yb2 125.5(3) . .
O2 Yb1 Yb2 83.0(3) . .
O3 Yb1 Yb2 41.0(3) . .
N2 Yb1 Yb2 117.2(4) . .
N1 Yb1 Yb2 146.5(3) . .
C14 Yb1 Yb2 143.5(4) . .
O5 Yb1 Yb2 36.1(3) . 2_755
O10 Yb1 Yb2 107.8(3) . 2_755
O6 Yb1 Yb2 98.4(4) . 2_755
O8 Yb1 Yb2 71.8(3) . 2_755
O2 Yb1 Yb2 37.7(3) . 2_755
O3 Yb1 Yb2 101.9(3) . 2_755
N2 Yb1 Yb2 178.5(4) . 2_755
N1 Yb1 Yb2 112.1(3) . 2_755
C14 Yb1 Yb2 154.8(4) . 2_755
Yb2 Yb1 Yb2 61.46(2) . 2_755
O7 Yb2 O9 80.8(5) . 2_755
O7 Yb2 O5 80.3(4) . 2_755
O9 Yb2 O5 86.1(4) 2_755 2_755
O7 Yb2 O5 100.6(5) . .
O9 Yb2 O5 156.6(4) 2_755 .
O5 Yb2 O5 71.2(4) 2_755 .
O7 Yb2 O2 144.0(4) . 2_755
O9 Yb2 O2 75.3(4) 2_755 2_755
O5 Yb2 O2 71.7(4) 2_755 2_755
O5 Yb2 O2 91.5(4) . 2_755
O7 Yb2 O3 74.6(4) . .
O9 Yb2 O3 131.4(4) 2_755 .
O5 Yb2 O3 128.5(4) 2_755 .
O5 Yb2 O3 70.3(4) . .
O2 Yb2 O3 141.1(4) 2_755 .
O7 Yb2 O1 150.1(4) . 2_755
O9 Yb2 O1 106.9(5) 2_755 2_755
O5 Yb2 O1 128.3(4) 2_755 2_755
O5 Yb2 O1 83.7(4) . 2_755
O2 Yb2 O1 64.5(4) 2_755 2_755
O3 Yb2 O1 79.2(4) . 2_755
O7 Yb2 O4 85.1(5) . .
O9 Yb2 O4 72.2(5) 2_755 .
O5 Yb2 O4 155.6(4) 2_755 .
O5 Yb2 O4 131.2(4) . .
O2 Yb2 O4 112.0(4) 2_755 .
O3 Yb2 O4 64.6(4) . .
O1 Yb2 O4 70.6(4) 2_755 .
O7 Yb2 C7 158.1(5) . 2_755
O9 Yb2 C7 78.6(4) 2_755 2_755
O5 Yb2 C7 91.0(4) 2_755 2_755
O5 Yb2 C7 95.5(4) . 2_755
O2 Yb2 C7 19.5(4) 2_755 2_755
O3 Yb2 C7 125.4(4) . 2_755
O1 Yb2 C7 46.4(4) 2_755 2_755
O4 Yb2 C7 95.6(4) . 2_755
O7 Yb2 Yb1 71.1(4) . .
O9 Yb2 Yb1 151.8(3) 2_755 .
O5 Yb2 Yb1 89.5(3) 2_755 .
O5 Yb2 Yb1 38.0(3) . .
O2 Yb2 Yb1 129.3(3) 2_755 .
O3 Yb2 Yb1 40.0(3) . .
O1 Yb2 Yb1 97.6(3) 2_755 .
O4 Yb2 Yb1 104.1(3) . .
C7 Yb2 Yb1 129.4(3) 2_755 .
O7 Yb2 Yb1 109.0(3) . 2_755
O9 Yb2 Yb1 70.8(3) 2_755 2_755
O5 Yb2 Yb1 35.8(3) 2_755 2_755
O5 Yb2 Yb1 86.9(3) . 2_755
O2 Yb2 Yb1 37.4(3) 2_755 2_755
O3 Yb2 Yb1 157.1(3) . 2_755
O1 Yb2 Yb1 100.8(3) 2_755 2_755
O4 Yb2 Yb1 137.3(3) . 2_755
C7 Yb2 Yb1 56.9(3) 2_755 2_755
Yb1 Yb2 Yb1 118.54(2) . 2_755
O7 Yb2 Yb2 90.5(4) . 2_755
O9 Yb2 Yb2 121.5(3) 2_755 2_755
O5 Yb2 Yb2 35.6(3) 2_755 2_755
O5 Yb2 Yb2 35.6(3) . 2_755
O2 Yb2 Yb2 79.8(3) 2_755 2_755
O3 Yb2 Yb2 100.1(3) . 2_755
O1 Yb2 Yb2 108.3(3) 2_755 2_755
O4 Yb2 Yb2 164.7(3) . 2_755
C7 Yb2 Yb2 94.0(3) 2_755 2_755
Yb1 Yb2 Yb2 60.68(3) . 2_755
Yb1 Yb2 Yb2 57.86(2) 2_755 2_755
C3 C2 O1 124.3(16) . .
C3 C2 C7 122.7(17) . .
O1 C2 C7 112.9(15) . .
C4 C3 C2 121.4(19) . .
C3 C4 C5 120.8(18) . .
C4 C5 C6 119.9(18) . .
C5 C6 C7 120.3(17) . .
C5 C6 C8 116.9(17) . .
C7 C6 C8 122.7(17) . .
O2 C7 C2 118.3(16) . .
O2 C7 C6 127.0(17) . .
C2 C7 C6 114.6(16) . .
O2 C7 Yb2 37.7(8) . 2_755
C2 C7 Yb2 82.2(10) . 2_755
C6 C7 Yb2 158.2(12) . 2_755
N1 C8 C6 130.2(17) . .
C10 C9 N1 113.1(16) . .
C10 C9 C14 111.9(18) . .
N1 C9 C14 110.8(15) . .
C9 C10 C11 109.1(18) . .
C12 C11 C10 113.5(19) . .
C11 C12 C13 117(2) . .
C14 C13 C12 107.2(18) . .
N2 C14 C9 108.8(17) . .
N2 C14 C13 115.3(16) . .
C9 C14 C13 112.0(17) . .
N2 C14 Yb1 47.9(8) . .
C9 C14 Yb1 83.7(11) . .
C13 C14 Yb1 161.6(14) . .
N2 C15 C16 126.9(19) . .
C17 C16 C21 118.8(17) . .
C17 C16 C15 115.6(15) . .
C21 C16 C15 125.5(15) . .
C16 C17 C18 121.3(18) . .
C19 C18 C17 120.0(17) . .
C18 C19 C20 116.8(18) . .
C21 C20 O4 119.2(16) . .
C21 C20 C19 121.7(16) . .
O4 C20 C19 119.1(18) . .
C20 C21 O3 115.2(15) . .
C20 C21 C16 121.3(16) . .
O3 C21 C16 123.5(15) . .
O7 C23 O6 127.7(17) . .
O7 C23 C24 115(2) . .
O6 C23 C24 117.2(19) . .
O9 C25 O8 126(2) . .
O9 C25 C26 118(2) . .
O8 C25 C26 116(2) . .
O10 C27 O11 125(2) . .
O10 C27 C28 118(2) . .
O11 C27 C28 116(2) . .
C8 N1 C9 117.1(15) . .
C8 N1 Yb1 127.3(12) . .
C9 N1 Yb1 114.5(10) . .
C15 N2 C14 123.1(17) . .
C15 N2 Yb1 130.7(14) . .
C14 N2 Yb1 105.5(10) . .
C2 O1 C1 116.2(13) . .
C2 O1 Yb2 116.1(10) . 2_755
C1 O1 Yb2 127.1(11) . 2_755
C7 O2 Yb1 132.0(11) . .
C7 O2 Yb2 122.9(11) . 2_755
Yb1 O2 Yb2 104.9(4) . 2_755
C21 O3 Yb1 132.5(10) . .
C21 O3 Yb2 121.8(10) . .
Yb1 O3 Yb2 99.1(4) . .
C20 O4 C22 118.4(15) . .
C20 O4 Yb2 115.8(10) . .
C22 O4 Yb2 125.7(12) . .
Yb1 O5 Yb2 108.1(4) . 2_755
Yb1 O5 Yb2 103.7(4) . .
Yb2 O5 Yb2 108.8(4) 2_755 .
C23 O6 Yb1 126.5(11) . .
C23 O7 Yb2 135.1(13) . .
C25 O8 Yb1 132.6(14) . .
C25 O9 Yb2 138.3(13) . 2_755
C27 O10 Yb1 133.9(14) . .

loop_
_geom_bond_atom_site_label_1
_geom_bond_atom_site_label_2
_geom_bond_distance
_geom_bond_site_symmetry_2
Yb1 O5 2.267(10) .
Yb1 O10 2.298(12) .
Yb1 O6 2.311(13) .
Yb1 O8 2.304(12) .
Yb1 O2 2.316(11) .
Yb1 O3 2.326(12) .
Yb1 N2 2.406(14) .
Yb1 N1 2.411(13) .
Yb1 C14 3.13(2) .
Yb1 Yb2 3.5762(12) .
Yb1 Yb2 3.6827(11) 2_755
Yb2 O7 2.224(12) .
Yb2 O9 2.265(13) 2_755
Yb2 O5 2.282(10) 2_755
Yb2 O5 2.281(11) .
Yb2 O2 2.330(12) 2_755
Yb2 O3 2.374(12) .
Yb2 O1 2.475(11) 2_755
Yb2 O4 2.473(12) .
Yb2 C7 3.204(17) 2_755
Yb2 Yb1 3.6826(11) 2_755
Yb2 Yb2 3.7104(15) 2_755
C1 O1 1.45(2) .
C2 C3 1.37(2) .
C2 O1 1.38(2) .
C2 C7 1.42(2) .
C3 C4 1.31(3) .
C4 C5 1.38(2) .
C5 C6 1.41(2) .
C6 C7 1.42(2) .
C6 C8 1.46(2) .
C7 O2 1.272(19) .
C7 Yb2 3.204(17) 2_755
C8 N1 1.24(2) .
C9 C10 1.51(3) .
C9 N1 1.49(2) .
C9 C14 1.51(3) .
C10 C11 1.53(3) .
C11 C12 1.45(3) .
C12 C13 1.53(3) .
C13 C14 1.53(3) .
C14 N2 1.45(3) .
C15 N2 1.26(2) .
C15 C16 1.48(3) .
C16 C17 1.37(2) .
C16 C21 1.39(2) .
C17 C18 1.41(3) .
C18 C19 1.38(3) .
C19 C20 1.44(3) .
C20 C21 1.33(3) .
C20 O4 1.388(19) .
C21 O3 1.37(2) .
C22 O4 1.44(2) .
C23 O7 1.25(2) .
C23 O6 1.28(2) .
C23 C24 1.55(3) .
C25 O9 1.20(2) .
C25 O8 1.29(2) .
C25 C26 1.46(3) .
C27 O10 1.17(2) .
C27 O11 1.25(2) .
C27 C28 1.46(3) .
O1 Yb2 2.475(11) 2_755
O2 Yb2 2.330(12) 2_755
O5 Yb2 2.282(10) 2_755
O9 Yb2 2.265(13) 2_755
